data_4002289
loop_
_publ_author_name
'Vaqueiro, P.'
'Bold, M.'
'Ritter, C.'
'Powell, A.V.'

_publ_section_title
;
 Structural, magnetic, and electronic properties of vanadium-substituted
 nickel chromium sulfide
;
_journal_name_full 'Chemistry of Materials (1,1989-)'
_journal_page_first 1034
_journal_page_last 1041
_journal_volume 12
_journal_year 2000
_chemical_formula_sum 'Cr1.2 Ni S4 V0.8'
_chemical_name_systematic 'Ni Cr1.2 V0.8 S4'
_space_group_IT_number 12
_symmetry_space_group_name_Hall '-I 2y'
_symmetry_space_group_name_H-M 'I 1 2/m 1'
_cell_angle_alpha 90
_cell_angle_beta 91.834
_cell_angle_gamma 90
_cell_formula_units_Z 2
_cell_length_a 5.8517
_cell_length_b 3.35413
_cell_length_c 11.0542
_cell_volume 216.854
_citation_journal_id_ASTM CMATEX
_cod_data_source_file Vaqueiro_CMATEX_2000_999.cif
_cod_data_source_block Cr1.2Ni1S4V0.8
_cod_original_cell_volume 216.8537
_cod_original_sg_symbol_Hall '-C 2y (x,y,-x+z)'
_cod_original_formula_sum 'Cr1.2 Ni1 S4 V0.8'
_cod_database_code 4002289

loop_
_symmetry_equiv_pos_as_xyz
x,y,z
-x,y,-z
-x,-y,-z
x,-y,z
x+1/2,y+1/2,z+1/2
-x+1/2,y+1/2,-z+1/2
-x+1/2,-y+1/2,-z+1/2
x+1/2,-y+1/2,z+1/2

loop_
_atom_site_label
_atom_site_type_symbol
_atom_site_fract_x
_atom_site_fract_y
_atom_site_fract_z
_atom_site_occupancy
_atom_site_U_iso_or_equiv
Ni1 Ni+2 0 0 0 0.919 0.0
Cr1 Cr+3 0 0 0 0.081 0.0
S2 S-2 0.3358 0 0.8852 1 0.0
Cr2 Cr+3 -0.028 0 0.2606 0.56 0.0
V1 V+3 -0.028 0 0.2606 0.4 0.0
Ni2 Ni+2 -0.028 0 0.2606 0.04 0.0
S1 S-2 0.3437 0 0.3646 1 0.0
